data_1564713
loop_
_publ_author_name
'Yang, Miao'
'Qiu, Fenglei'
'M. El-Sayed, El-Sayed'
'Wang, Wenjing'
'du, shunfu'
'Su, Kongzhao'
'Yuan, Daqiang'

_publ_section_title
;
 Water-Stable Hydrazone-Linked Porous Organic Cages
;
_journal_name_full 'Chemical Science'
_journal_paper_doi 10.1039/D1SC04531H
_journal_year 2021
_chemical_formula_sum 'C384 H386 N48 O72'
_chemical_formula_weight 6825.38
_space_group_crystal_system orthorhombic
_space_group_IT_number 48
_space_group_name_Hall '-P 2ab 2bc'
_space_group_name_H-M_alt 'P n n n :2'
_atom_sites_solution_hydrogens mixed
_audit_creation_method SHELXL-2018/3
_audit_update_record
;
2021-07-18 deposited with the CCDC.	2021-09-23 downloaded from the CCDC.
;
_cell_angle_alpha 90
_cell_angle_beta 90
_cell_angle_gamma 90
_cell_formula_units_Z 4
_cell_length_a 44.0956(9)
_cell_length_b 44.5782(8)
_cell_length_c 48.2469(9)
_cell_measurement_reflns_used 18334
_cell_measurement_temperature 100(2)
_cell_measurement_theta_max 61.5520
_cell_measurement_theta_min 2.0140
_cell_volume 94839(3)
_computing_structure_refinement 'SHELXL-2018/3 (Sheldrick, 2018)'
_diffrn_ambient_temperature 100(2)
_diffrn_detector 'Hybrid Pixel Array Detector'
_diffrn_detector_area_resol_mean 10.0000
_diffrn_detector_type HyPix
_diffrn_measured_fraction_theta_full 0.998
_diffrn_measured_fraction_theta_max 0.953
_diffrn_measurement_device 'four-circle diffractometer'
_diffrn_measurement_device_type 'XtaLAB Synergy R, HyPix'
_diffrn_radiation_monochromator mirror
_diffrn_radiation_probe x-ray
_diffrn_radiation_type CuK\a
_diffrn_radiation_wavelength 1.54178
_diffrn_reflns_av_R_equivalents 0.0986
_diffrn_reflns_av_unetI/netI 0.0723
_diffrn_reflns_Laue_measured_fraction_full 0.998
_diffrn_reflns_Laue_measured_fraction_max 0.953
_diffrn_reflns_limit_h_max 55
_diffrn_reflns_limit_h_min -55
_diffrn_reflns_limit_k_max 51
_diffrn_reflns_limit_k_min -55
_diffrn_reflns_limit_l_max 47
_diffrn_reflns_limit_l_min -59
_diffrn_reflns_number 373277
_diffrn_reflns_point_group_measured_fraction_full 0.998
_diffrn_reflns_point_group_measured_fraction_max 0.953
_diffrn_reflns_theta_full 67.679
_diffrn_reflns_theta_max 77.407
_diffrn_reflns_theta_min 1.982
_diffrn_source 'Rotating-anode X-ray tube'
_diffrn_source_type 'PhotonJet R (Cu) X-ray Source'
_exptl_absorpt_coefficient_mu 0.274
_exptl_absorpt_correction_T_max 1.00000
_exptl_absorpt_correction_T_min 0.54512
_exptl_absorpt_correction_type multi-scan
_exptl_crystal_colour Yellow
_exptl_crystal_density_diffrn 0.478
_exptl_crystal_description Octahedron
_exptl_crystal_F_000 14408
_exptl_crystal_size_max 0.15
_exptl_crystal_size_mid 0.15
_exptl_crystal_size_min 0.15
_refine_diff_density_max 0.860
_refine_diff_density_min -0.438
_refine_diff_density_rms 0.101
_refine_ls_extinction_method none
_refine_ls_goodness_of_fit_ref 1.573
_refine_ls_hydrogen_treatment constr
_refine_ls_matrix_type full
_refine_ls_number_parameters 1029
_refine_ls_number_reflns 96079
_refine_ls_number_restraints 335
_refine_ls_restrained_S_all 1.590
_refine_ls_R_factor_all 0.3544
_refine_ls_R_factor_gt 0.2321
_refine_ls_shift/su_max 0.022
_refine_ls_shift/su_mean 0.000
_refine_ls_structure_factor_coef Fsqd
_refine_ls_weighting_details 'w=1/[\s^2^(Fo^2^)+(0.2000P)^2^] where P=(Fo^2^+2Fc^2^)/3'
_refine_ls_weighting_scheme calc
_refine_ls_wR_factor_gt 0.5600
_refine_ls_wR_factor_ref 0.6300
_reflns_Friedel_coverage 0.000
_reflns_number_gt 23510
_reflns_number_total 96079
_reflns_threshold_expression 'I > 2\s(I)'
_cod_data_source_file d1sc04531h2.cif
_cod_data_source_block HPOC-401
_cod_original_sg_symbol_H-M 'P n n n'
_cod_database_code 1564713
_shelx_shelxl_version_number 2018/3
_shelx_space_group_comment
;
The symmetry employed for this shelxl refinement is uniquely defined
by the following loop, which should always be used as a source of
symmetry information in preference to the above space-group names.
They are only intended as comments.
;

loop_
_space_group_symop_operation_xyz
'x, y, z'
'-x+1/2, -y+1/2, z'
'x, -y+1/2, -z+1/2'
'-x+1/2, y, -z+1/2'
'-x, -y, -z'
'x-1/2, y-1/2, -z'
'-x, y-1/2, z-1/2'
'x-1/2, -y, z-1/2'

loop_
_atom_site_label
_atom_site_type_symbol
_atom_site_fract_x
_atom_site_fract_y
_atom_site_fract_z
_atom_site_U_iso_or_equiv
_atom_site_adp_type
_atom_site_occupancy
_atom_site_site_symmetry_order
_atom_site_calc_flag
_atom_site_refinement_flags_posn
_atom_site_refinement_flags_adp
_atom_site_refinement_flags_occupancy
_atom_site_disorder_assembly
_atom_site_disorder_group
O14 O 0.04743(11) 0.17930(10) 0.02853(9) 0.1142(13) Uiso 1 1 d . . . . .
H1YC H 0.030744 0.172184 0.022072 0.137 Uiso 1 1 d R U . . .
C3M C 0.13145(17) 0.15561(15) -0.00504(13) 0.1029(19) Uiso 1 1 d . . . . .
C1M C 0.07630(14) 0.14994(13) -0.00511(11) 0.0819(15) Uiso 1 1 d . . . . .
C2M C 0.10427(15) 0.14398(14) -0.01476(12) 0.0946(17) Uiso 1 1 d . . . . .
H2M H 0.106009 0.130662 -0.029524 0.114 Uiso 1 1 d R U . . .
C16 C 0.04907(14) 0.13649(12) -0.01560(11) 0.0833(15) Uiso 1 1 d . . . . .
H16Z H 0.034073 0.137578 -0.000645 0.100 Uiso 1 1 calc R U . . .
O15 O 0.00232(12) 0.17810(12) -0.00913(10) 0.1281(16) Uiso 1 1 d . . . . .
H1YD H -0.013403 0.189034 -0.006070 0.154 Uiso 1 1 d R U . . .
C2L C 0.03596(14) 0.15319(13) -0.03956(11) 0.0806(15) Uiso 1 1 d . . . . .
O13 O 0.15423(14) 0.18668(13) 0.03009(11) 0.1411(17) Uiso 1 1 d . . . . .
H13A H 0.153013 0.199063 0.043723 0.169 Uiso 1 1 d R U . . .
C3L C 0.04469(16) 0.14865(15) -0.06616(12) 0.1007(19) Uiso 1 1 d . . . . .
H3L H 0.059818 0.134488 -0.069178 0.121 Uiso 1 1 calc R U . . .
C17 C 0.05291(14) 0.10216(13) -0.02290(11) 0.0862(16) Uiso 1 1 d . . . . .
H17A H 0.066943 0.100498 -0.038311 0.103 Uiso 1 1 calc R U . . .
H17B H 0.062129 0.092205 -0.007135 0.103 Uiso 1 1 calc R U . . .
C6M C 0.07504(16) 0.17043(14) 0.01687(12) 0.0938(17) Uiso 1 1 d . . . . .
C5M C 0.09991(18) 0.18232(16) 0.02870(14) 0.111(2) Uiso 1 1 d . . . . .
C1 C 0.16180(19) 0.14890(18) -0.01672(15) 0.119(2) Uiso 1 1 d . . . . .
O32 O -0.28125(14) 0.29549(13) 0.05715(11) 0.1462(18) Uiso 1 1 d . . . . .
H3YB H -0.263045 0.289211 0.054462 0.175 Uiso 1 1 d R U . . .
C4L C 0.03277(16) 0.16366(15) -0.09012(12) 0.0958(18) Uiso 1 1 d . . . . .
C3O C -0.34231(16) 0.37036(15) 0.09524(13) 0.1015(19) Uiso 1 1 d . . . . .
H3O H -0.359100 0.372941 0.083812 0.122 Uiso 1 1 calc R U . . .
O25 O -0.28261(15) 0.31389(16) 0.10993(13) 0.164(2) Uiso 1 1 d . . . . .
H2YA H -0.288023 0.299701 0.098930 0.197 Uiso 1 1 d R U . . .
C4O C -0.33461(17) 0.39312(16) 0.11158(13) 0.1054(19) Uiso 1 1 d . . . . .
C3A C 0.19178(19) 0.21265(18) -0.06381(16) 0.135(3) Uiso 1 1 d D . . . .
C2 C 0.16627(19) 0.11489(16) -0.02270(14) 0.115(2) Uiso 1 1 d . . . . .
H2A H 0.152233 0.108773 -0.037118 0.138 Uiso 1 1 calc R U . . .
H2BZ H 0.186684 0.111641 -0.029557 0.138 Uiso 1 1 calc R U . . .
C1L C 0.01266(17) 0.17402(15) -0.03544(13) 0.1036(19) Uiso 1 1 d . . . . .
O3 O 0.13341(15) 0.36314(13) 0.27099(12) 0.1505(19) Uiso 1 1 d . . . . .
H3AY H 0.133968 0.354808 0.254942 0.181 Uiso 1 1 d R U . . .
C2O C -0.3264(2) 0.34150(19) 0.09380(16) 0.126(2) Uiso 1 1 d . . . . .
C4M C 0.12784(19) 0.17504(17) 0.01902(15) 0.116(2) Uiso 1 1 d . . . . .
O7 O -0.00464(15) 0.53206(13) 0.31689(11) 0.1455(18) Uiso 1 1 d . . . . .
H7A H -0.009519 0.546264 0.305683 0.175 Uiso 1 1 d R U . . .
C6L C -0.00015(18) 0.18966(17) -0.05752(15) 0.117(2) Uiso 1 1 d . . . . .
C2Q C 0.00666(16) 0.40578(15) 0.32777(12) 0.0987(18) Uiso 1 1 d . . . . .
C1A C 0.16887(17) 0.16827(16) -0.04394(13) 0.117(2) Uiso 1 1 d D . . . .
C3P C 0.08039(17) 0.38566(16) 0.32352(14) 0.1050(19) Uiso 1 1 d . . . . .
H3P H 0.080513 0.397405 0.339450 0.126 Uiso 1 1 calc R U . . .
N23 N -0.24144(19) 0.28912(17) 0.02119(15) 0.145(2) Uiso 1 1 d . . . . .
O4 O 0.02668(15) 0.34736(13) 0.27685(11) 0.1482(19) Uiso 1 1 d . . . . .
H4BY H 0.009789 0.349739 0.285479 0.178 Uiso 1 1 d R U . . .
C2K C 0.13876(16) 0.42828(15) 0.31309(13) 0.1028(19) Uiso 1 1 d . . . . .
C5A C 0.1685(2) 0.1771(2) -0.09445(17) 0.153(3) Uiso 1 1 d D . . . .
C5C C -0.3459(2) 0.44008(18) -0.00452(17) 0.140(3) Uiso 1 1 d D . . . .
C31 C -0.33572(16) 0.31669(16) 0.07281(13) 0.1036(19) Uiso 1 1 d . . . . .
H31 H -0.326559 0.297930 0.079290 0.124 Uiso 1 1 calc R U . . .
C4Q C -0.00232(18) 0.45817(18) 0.33865(15) 0.117(2) Uiso 1 1 d . . . . .
N9 N 0.12160(18) 0.21209(16) 0.06550(14) 0.141(2) Uiso 1 1 d . . . . .
O26 O -0.29999(15) 0.41242(14) 0.14423(12) 0.155(2) Uiso 1 1 d . . . . .
H26A H -0.285379 0.410391 0.155861 0.186 Uiso 1 1 d R U . . .
O2 O 0.16156(14) 0.41599(14) 0.26810(11) 0.1488(18) Uiso 1 1 d . . . . .
H2BY H 0.161576 0.397449 0.273034 0.179 Uiso 1 1 d R U . . .
C2J C 0.0725(2) 0.17399(19) -0.12607(16) 0.129(2) Uiso 1 1 d . . . . .
O5 O -0.02385(14) 0.38165(13) 0.29345(11) 0.1438(18) Uiso 1 1 d . . . . .
H5AY H -0.038408 0.381282 0.281599 0.173 Uiso 1 1 d R U . . .
C2P C 0.10494(17) 0.38216(16) 0.31077(13) 0.1054(19) Uiso 1 1 d . . . . .
C3Q C 0.01319(17) 0.43073(16) 0.34055(13) 0.1059(19) Uiso 1 1 d . . . . .
H3Q H 0.029977 0.430306 0.352207 0.127 Uiso 1 1 calc R U . . .
C5L C 0.01063(18) 0.18464(17) -0.08332(14) 0.112(2) Uiso 1 1 d . . . . .
O8 O 0.09910(17) 0.55486(16) 0.30488(13) 0.171(2) Uiso 1 1 d . . . . .
H8AY H 0.118154 0.551102 0.306492 0.205 Uiso 1 1 d R U . . .
O16 O -0.00378(15) 0.20144(14) -0.10590(13) 0.159(2) Uiso 1 1 d . . . . .
H16B H 0.002945 0.199132 -0.122482 0.191 Uiso 1 1 d R U . . .
O1 O 0.14511(16) 0.51878(16) 0.29135(14) 0.173(2) Uiso 1 1 d . . . . .
H1BY H 0.153041 0.524633 0.275991 0.207 Uiso 1 1 d R U . . .
C3I C -0.35322(18) 0.44387(17) 0.06310(14) 0.126(2) Uiso 1 1 d D . . . .
H3I H -0.370092 0.431805 0.060001 0.151 Uiso 1 1 calc R U . . .
C4P C 0.0522(2) 0.37265(18) 0.31502(16) 0.124(2) Uiso 1 1 d . . . . .
C6O C -0.2932(2) 0.3634(2) 0.12838(18) 0.138(3) Uiso 1 1 d . . . . .
C4N C -0.32677(19) 0.32044(18) 0.04451(16) 0.121(2) Uiso 1 1 d . . . . .
C36 C -0.35043(18) 0.42299(17) 0.11101(15) 0.118(2) Uiso 1 1 d . . . . .
H36 H -0.345207 0.432989 0.128454 0.142 Uiso 1 1 calc R U . . .
O27 O -0.30306(16) 0.46711(15) 0.11769(14) 0.171(2) Uiso 1 1 d . . . . .
H2YE H -0.309563 0.457821 0.132140 0.205 Uiso 1 1 d R U . . .
O20 O 0.19272(17) 0.20260(17) -0.01499(15) 0.182(2) Uiso 1 1 d . . . . .
H2YM H 0.188284 0.190948 -0.001373 0.218 Uiso 1 1 d R U . . .
O6 O -0.04124(14) 0.48485(14) 0.31342(12) 0.1526(19) Uiso 1 1 d . . . . .
H6AY H -0.038159 0.501364 0.322198 0.183 Uiso 1 1 d R U . . .
C41 C 0.00565(18) 0.48545(17) 0.35393(13) 0.112(2) Uiso 1 1 d . . . . .
H41 H -0.012379 0.498299 0.353428 0.134 Uiso 1 1 calc R U . . .
C8E C 0.0973(2) 0.20349(17) 0.05294(15) 0.119(2) Uiso 1 1 d . . . . .
H8E H 0.078450 0.210262 0.058774 0.143 Uiso 1 1 calc R U . . .
C2N C -0.3349(2) 0.33705(19) -0.00303(16) 0.129(2) Uiso 1 1 d . . . . .
C3K C 0.12747(16) 0.45121(15) 0.32878(13) 0.1016(19) Uiso 1 1 d . . . . .
H3K H 0.117024 0.445910 0.344795 0.122 Uiso 1 1 calc R U . . .
C1R C 0.0244(2) 0.52736(18) 0.32163(15) 0.117(2) Uiso 1 1 d . . . . .
C4K C 0.12996(19) 0.48066(18) 0.32336(15) 0.122(2) Uiso 1 1 d . . . . .
O30 O -0.31062(17) 0.37971(16) -0.06278(14) 0.172(2) Uiso 1 1 d . . . . .
H3YC H -0.298511 0.385356 -0.075752 0.206 Uiso 1 1 d R U . . .
N24 N -0.21210(16) 0.27741(14) 0.01271(13) 0.1280(19) Uiso 1 1 d . . . . .
H24 H -0.207568 0.274112 -0.004354 0.154 Uiso 1 1 calc R U . . .
C6A C 0.16194(19) 0.16010(18) -0.06983(15) 0.136(3) Uiso 1 1 d D . . . .
H6A H 0.152039 0.141844 -0.072114 0.164 Uiso 1 1 calc R U . . .
C6Q C -0.03223(18) 0.43369(18) 0.30328(14) 0.113(2) Uiso 1 1 d . . . . .
C51 C 0.13596(18) 0.39621(16) 0.32157(14) 0.111(2) Uiso 1 1 d . . . . .
H51 H 0.152441 0.385227 0.312475 0.134 Uiso 1 1 calc R U . . .
O28 O -0.31089(17) 0.49746(17) 0.02422(14) 0.183(2) Uiso 1 1 d D . . . .
H28A H -0.296471 0.510331 0.025875 0.220 Uiso 1 1 d R U . . .
C18 C 0.02507(17) 0.08602(16) -0.03016(13) 0.1063(19) Uiso 1 1 d . . . . .
H18 H 0.016530 0.096933 -0.045971 0.128 Uiso 1 1 calc R U . . .
C1O C -0.2999(2) 0.3409(2) 0.11046(18) 0.139(3) Uiso 1 1 d . . . . .
C3 C 0.1614(2) 0.09607(19) 0.00196(16) 0.130(2) Uiso 1 1 d . . . . .
H3 H 0.140866 0.100071 0.008825 0.156 Uiso 1 1 calc R U . . .
O31 O -0.29249(16) 0.33054(16) -0.03743(14) 0.171(2) Uiso 1 1 d . . . . .
H31B H -0.305341 0.338654 -0.048561 0.205 Uiso 1 1 d R U . . .
O29 O -0.31084(19) 0.47734(19) -0.02569(15) 0.197(3) Uiso 1 1 d . . . . .
H2YD H -0.315321 0.492179 -0.015045 0.236 Uiso 1 1 d R U . . .
C6I C -0.3079(2) 0.48271(19) 0.07303(16) 0.145(3) Uiso 1 1 d D . . . .
C2I C -0.3410(2) 0.44319(19) 0.08901(15) 0.136(3) Uiso 1 1 d D . . . .
C5O C -0.3069(2) 0.3897(2) 0.12825(16) 0.129(2) Uiso 1 1 d . . . . .
N10 N 0.11626(19) 0.23272(16) 0.08735(14) 0.142(2) Uiso 1 1 d . . . . .
H10 H 0.098806 0.240403 0.090933 0.171 Uiso 1 1 calc R U . . .
C11 C 0.0435(2) 0.15744(19) -0.11878(17) 0.133(3) Uiso 1 1 d . . . . .
H11 H 0.027735 0.164607 -0.131479 0.159 Uiso 1 1 calc R U . . .
C4I C -0.34312(19) 0.46052(18) 0.04121(15) 0.129(2) Uiso 1 1 d D . . . .
C1P C 0.1057(2) 0.3652(2) 0.28402(18) 0.139(3) Uiso 1 1 d . . . . .
C3R C 0.06106(17) 0.49758(16) 0.34597(13) 0.1063(19) Uiso 1 1 d . . . . .
H3R H 0.064433 0.480733 0.356913 0.128 Uiso 1 1 calc R U . . .
C46 C 0.02298(19) 0.37475(18) 0.33020(15) 0.123(2) Uiso 1 1 d . . . . .
H46 H 0.009317 0.359113 0.323271 0.148 Uiso 1 1 calc R U . . .
C2R C 0.03257(18) 0.50482(17) 0.34115(14) 0.113(2) Uiso 1 1 d . . . . .
C4R C 0.0860(2) 0.51227(19) 0.33652(16) 0.129(2) Uiso 1 1 d . . . . .
C48 C 0.0394(2) 0.3359(2) 0.36705(19) 0.147(3) Uiso 1 1 d . . . . .
H48 H 0.054799 0.332302 0.352817 0.177 Uiso 1 1 calc R U . . .
N5 N -0.06523(17) 0.41478(18) 0.27212(14) 0.140(2) Uiso 1 1 d . . . . .
H5 H -0.056029 0.397923 0.274265 0.168 Uiso 1 1 calc R U . . .
C56 C 0.11676(19) 0.50483(18) 0.34206(13) 0.116(2) Uiso 1 1 d D . . . .
H56 H 0.128287 0.523035 0.337740 0.139 Uiso 1 1 calc R U . . .
O36 O -0.19688(17) 0.27449(16) 0.05995(14) 0.172(2) Uiso 1 1 d . . . . .
C5 C 0.1639(2) 0.0611(2) -0.00402(19) 0.153(3) Uiso 1 1 d . . . . .
H5A H 0.147746 0.055093 -0.016147 0.229 Uiso 1 1 calc R U . . .
H5B H 0.162411 0.050261 0.013114 0.229 Uiso 1 1 calc R U . . .
H5C H 0.183044 0.056868 -0.012633 0.229 Uiso 1 1 calc R U . . .
C5P C 0.0520(2) 0.35964(18) 0.28767(16) 0.123(2) Uiso 1 1 d . . . . .
N21 N -0.28068(19) 0.42537(19) -0.08105(16) 0.153(2) Uiso 1 1 d . . . . .
N20 N -0.2638(3) 0.5518(2) 0.0670(2) 0.224(4) Uiso 1 1 d D . . . .
N11 N -0.0362(2) 0.21115(18) -0.02815(16) 0.156(2) Uiso 1 1 d . . . . .
C3B C -0.15959(18) 0.26222(17) 0.02338(16) 0.122(2) Uiso 1 1 d D . . . .
C5Q C -0.0258(2) 0.4573(2) 0.31802(16) 0.131(3) Uiso 1 1 d . . . . .
C52 C 0.13869(18) 0.39078(18) 0.35101(15) 0.121(2) Uiso 1 1 d . . . . .
H52 H 0.139279 0.407095 0.363013 0.145 Uiso 1 1 calc R U . . .
C3J C 0.1012(2) 0.1669(2) -0.12077(17) 0.140(3) Uiso 1 1 d . . . . .
H3J H 0.103588 0.148945 -0.111235 0.168 Uiso 1 1 calc R U . . .
C13 C 0.0204(4) 0.1036(4) -0.1233(3) 0.222(5) Uiso 1 1 d D . . . .
H13 H 0.018075 0.104570 -0.103151 0.267 Uiso 1 1 calc R U . . .
C5R C 0.0759(3) 0.5381(2) 0.31613(19) 0.150(3) Uiso 1 1 d . . . . .
C6R C 0.0462(2) 0.5419(2) 0.31074(18) 0.138(3) Uiso 1 1 d . . . . .
N18 N -0.2286(2) 0.3776(2) 0.17471(18) 0.181(3) Uiso 1 1 d . . . . .
H18Z H -0.219061 0.360799 0.175645 0.217 Uiso 1 1 calc R U . . .
C5N C -0.2973(2) 0.30711(18) 0.03667(16) 0.122(2) Uiso 1 1 d . . . . .
C8I C -0.2618(3) 0.5683(2) 0.0407(2) 0.176(4) Uiso 1 1 d D . . . .
C3N C -0.34082(19) 0.33190(18) 0.02439(16) 0.123(2) Uiso 1 1 d . . . . .
C10B C -0.2560(3) 0.2993(2) 0.0029(2) 0.158(3) Uiso 1 1 d . . . . .
H10B H -0.247705 0.300639 -0.014760 0.190 Uiso 1 1 calc R U . . .
C5K C 0.14329(19) 0.48870(19) 0.29714(15) 0.122(2) Uiso 1 1 d . . . . .
C1Q C -0.0184(2) 0.4079(2) 0.30534(18) 0.145(3) Uiso 1 1 d . . . . .
O19 O 0.1890(2) 0.2202(2) -0.11483(19) 0.231(4) Uiso 1 1 d . . . . .
H1YB H 0.196135 0.238024 -0.113495 0.277 Uiso 1 1 d R U . . .
C4J C 0.1289(3) 0.1817(2) -0.1269(2) 0.155(3) Uiso 1 1 d . . . . .
N22 N -0.2573(2) 0.43503(19) -0.10144(17) 0.162(3) Uiso 1 1 d . . . . .
C37 C -0.38585(19) 0.4182(2) 0.11162(16) 0.133(3) Uiso 1 1 d . . . . .
H37A H -0.395708 0.437666 0.111678 0.159 Uiso 1 1 calc R U . . .
H37B H -0.391951 0.407834 0.094858 0.159 Uiso 1 1 calc R U . . .
C32 C -0.37184(18) 0.31296(18) 0.07586(15) 0.120(2) Uiso 1 1 d . . . . .
H32A H -0.381446 0.331144 0.069172 0.144 Uiso 1 1 calc R U . . .
H32B H -0.378329 0.296658 0.063930 0.144 Uiso 1 1 calc R U . . .
C7H C -0.2336(4) 0.6914(3) 0.0725(3) 0.287(8) Uiso 1 1 d D . . . .
O17 O 0.04088(17) 0.21260(16) -0.14475(12) 0.162(2) Uiso 1 1 d . . . . .
H17C H 0.038042 0.229413 -0.153102 0.194 Uiso 1 1 d R U . . .
N7 N -0.0151(2) 0.42858(19) -0.28386(17) 0.163(3) Uiso 1 1 d . . . . .
C8B C -0.0288(2) 0.2075(2) -0.0522(2) 0.156(3) Uiso 1 1 d . . . . .
H8B H -0.040280 0.215295 -0.066675 0.187 Uiso 1 1 calc R U . . .
C47 C 0.02728(18) 0.37033(16) 0.36201(14) 0.113(2) Uiso 1 1 d . . . . .
H47A H 0.008197 0.373459 0.371585 0.135 Uiso 1 1 calc R U . . .
H47B H 0.041960 0.384614 0.369094 0.135 Uiso 1 1 calc R U . . .
C1I C -0.3172(2) 0.4645(2) 0.09522(17) 0.148(3) Uiso 1 1 d D . . . .
C6N C -0.2888(2) 0.3103(2) 0.00794(19) 0.144(3) Uiso 1 1 d . . . . .
C5I C -0.31965(19) 0.48169(19) 0.04826(16) 0.135(3) Uiso 1 1 d D . . . .
C6J C 0.0948(4) 0.2201(3) -0.1464(3) 0.195(4) Uiso 1 1 d D . . . .
C42 C 0.0120(2) 0.4783(2) 0.38648(18) 0.145(3) Uiso 1 1 d . . . . .
C9B C -0.1927(2) 0.2722(2) 0.03347(18) 0.134(3) Uiso 1 1 d D . . . .
C1K C 0.15032(18) 0.43793(18) 0.28686(15) 0.117(2) Uiso 1 1 d . . . . .
C6P C 0.0780(2) 0.35535(19) 0.27417(17) 0.131(3) Uiso 1 1 d . . . . .
C21 C -0.3485(2) 0.3571(2) -0.02369(18) 0.144(3) Uiso 1 1 d . . . . .
C1N C -0.3034(2) 0.3249(2) -0.01072(18) 0.137(3) Uiso 1 1 d . . . . .
C2C C -0.3192(2) 0.3998(2) -0.04436(18) 0.174(4) Uiso 1 1 d D . . . .
C53 C 0.1405(2) 0.3607(2) 0.36249(19) 0.156(3) Uiso 1 1 d . . . . .
H53 H 0.121393 0.350880 0.357538 0.187 Uiso 1 1 calc R U . . .
C33 C -0.3822(2) 0.3073(2) 0.1022(2) 0.159(3) Uiso 1 1 d . . . . .
H33 H -0.375855 0.323578 0.114673 0.191 Uiso 1 1 calc R U . . .
N17 N -0.2555(2) 0.3806(2) 0.15840(18) 0.167(3) Uiso 1 1 d . . . . .
C2A C 0.1852(2) 0.1967(2) -0.03966(18) 0.161(3) Uiso 1 1 d D . . . .
N19 N -0.2775(2) 0.5237(2) 0.05777(18) 0.185(3) Uiso 1 1 d D . . . .
C1J C 0.0664(3) 0.2028(3) -0.1425(2) 0.169(4) Uiso 1 1 d . . . . .
O18 O 0.1436(2) 0.22542(19) -0.15271(16) 0.204(3) Uiso 1 1 d . . . . .
H18B H 0.161938 0.218841 -0.151772 0.245 Uiso 1 1 d R U . . .
C1C C -0.3416(2) 0.38929(18) -0.02399(16) 0.140(3) Uiso 1 1 d D . . . .
N12 N -0.0648(2) 0.2291(2) -0.02317(18) 0.173(3) Uiso 1 1 d . . . . .
H12 H -0.074992 0.238441 -0.035723 0.208 Uiso 1 1 calc R U . . .
C6C C -0.3505(2) 0.40864(19) -0.00548(17) 0.148(3) Uiso 1 1 d D . . . .
H6C H -0.361408 0.400654 0.009263 0.177 Uiso 1 1 calc R U . . .
C5J C 0.1219(3) 0.2095(3) -0.1412(2) 0.181(4) Uiso 1 1 d . . . . .
O21 O 0.1682(2) 0.22951(19) 0.09706(16) 0.201(3) Uiso 1 1 d . . . . .
C6B C -0.1034(2) 0.2414(2) 0.0108(2) 0.147(3) Uiso 1 1 d D . . . .
C4C C -0.3236(3) 0.4495(2) -0.0255(2) 0.194(4) Uiso 1 1 d D . . . .
C2B C -0.1555(3) 0.2499(2) 0.0001(2) 0.187(4) Uiso 1 1 d D . . . .
H2B H -0.171858 0.248821 -0.012110 0.225 Uiso 1 1 calc R U . . .
C50 C 0.0547(2) 0.3307(2) 0.39408(19) 0.159(3) Uiso 1 1 d . . . . .
H50A H 0.041853 0.318717 0.405739 0.238 Uiso 1 1 calc R U . . .
H50B H 0.058506 0.349636 0.402913 0.238 Uiso 1 1 calc R U . . .
H50C H 0.073515 0.320456 0.391051 0.238 Uiso 1 1 calc R U . . .
N6 N -0.0923(2) 0.4175(2) 0.25383(18) 0.172(3) Uiso 1 1 d . . . . .
C8D C -0.0574(2) 0.4354(3) 0.2828(2) 0.162(3) Uiso 1 1 d . . . . .
H8D H -0.066626 0.453739 0.279059 0.195 Uiso 1 1 calc R U . . .
C10F C 0.0416(3) 0.5678(2) 0.28953(19) 0.158(3) Uiso 1 1 d . . . . .
H10F H 0.057319 0.579184 0.282103 0.189 Uiso 1 1 calc R U . . .
C7B C -0.0719(2) 0.2283(2) 0.0039(2) 0.161(3) Uiso 1 1 d D . . . .
N8 N -0.0095(2) 0.40411(19) -0.26527(16) 0.164(3) Uiso 1 1 d . . . . .
H8 H -0.023527 0.392244 -0.259567 0.197 Uiso 1 1 calc R U . . .
C27 C -0.3940(3) 0.4547(3) 0.0091(2) 0.168(4) Uiso 1 1 d . . . . .
H27A H -0.397662 0.454066 -0.010678 0.201 Uiso 1 1 calc R U . . .
H27B H -0.401242 0.436238 0.017497 0.201 Uiso 1 1 calc R U . . .
C28 C -0.4038(3) 0.4733(3) 0.0182(3) 0.182(4) Uiso 1 1 d . . . . .
H28 H -0.399970 0.475035 0.038104 0.218 Uiso 1 1 calc R U . . .
N13 N 0.0631(2) 0.2567(2) -0.16759(19) 0.185(3) Uiso 1 1 d D . . . .
N15 N -0.2121(4) 0.7368(3) 0.0740(3) 0.293(7) Uiso 1 1 d D . . . .
C4A C 0.1855(3) 0.2037(2) -0.0893(2) 0.195(4) Uiso 1 1 d D . . . .
C19 C 0.0002(2) 0.0876(2) -0.0070(2) 0.167(3) Uiso 1 1 d . . . . .
H19A H 0.009773 0.088561 0.010865 0.251 Uiso 1 1 calc R U . . .
H19B H -0.012349 0.069993 -0.007915 0.251 Uiso 1 1 calc R U . . .
H19C H -0.012098 0.105106 -0.009690 0.251 Uiso 1 1 calc R U . . .
C10D C -0.2651(3) 0.3603(3) 0.1451(2) 0.186(4) Uiso 1 1 d . . . . .
H10D H -0.254738 0.342126 0.145046 0.223 Uiso 1 1 calc R U . . .
C6K C 0.15338(19) 0.46666(18) 0.27947(15) 0.120(2) Uiso 1 1 d D . . . .
O24 O -0.05800(19) 0.21954(18) 0.02503(16) 0.192(3) Uiso 1 1 d . . . . .
N1 N 0.1686(2) 0.5048(2) 0.24800(18) 0.181(3) Uiso 1 1 d D . . . .
C44 C -0.0384(2) 0.4859(2) 0.40266(19) 0.155(3) Uiso 1 1 d . . . . .
H44A H -0.033499 0.506097 0.407844 0.233 Uiso 1 1 calc R U . . .
H44B H -0.052583 0.477687 0.415748 0.233 Uiso 1 1 calc R U . . .
H44C H -0.047319 0.485809 0.384502 0.233 Uiso 1 1 calc R U . . .
C38 C -0.3965(2) 0.4008(2) 0.1360(2) 0.156(3) Uiso 1 1 d . . . . .
H38 H -0.387535 0.380802 0.133981 0.188 Uiso 1 1 calc R U . . .
C6 C 0.1587(2) 0.1699(2) -0.1209(2) 0.155(3) Uiso 1 1 d . . . . .
H6 H 0.172702 0.179717 -0.133743 0.185 Uiso 1 1 calc R U . . .
C26 C -0.3558(2) 0.4606(2) 0.0164(2) 0.154(3) Uiso 1 1 d . . . . .
H26 H -0.351402 0.480573 0.008843 0.185 Uiso 1 1 calc R U . . .
C3C C -0.3124(2) 0.4305(2) -0.04221(19) 0.169(4) Uiso 1 1 d D . . . .
C40 C -0.4312(3) 0.3965(2) 0.1321(2) 0.174(4) Uiso 1 1 d . . . . .
H40A H -0.439386 0.386209 0.147919 0.261 Uiso 1 1 calc R U . . .
H40B H -0.434946 0.384933 0.115702 0.261 Uiso 1 1 calc R U . . .
H40C H -0.440791 0.415774 0.130372 0.261 Uiso 1 1 calc R U . . .
N4 N 0.1045(2) 0.3195(2) 0.20962(19) 0.180(3) Uiso 1 1 d . . . . .
H4 H 0.088480 0.313481 0.201130 0.216 Uiso 1 1 calc R U . . .
C7 C 0.1621(2) 0.1358(2) -0.12546(19) 0.149(3) Uiso 1 1 d . . . . .
O12 O 0.0428(2) 0.4133(2) -0.26322(17) 0.202(3) Uiso 1 1 d . . . . .
C43 C -0.0115(2) 0.4681(2) 0.40252(19) 0.153(3) Uiso 1 1 d . . . . .
H43 H -0.017031 0.448234 0.395490 0.184 Uiso 1 1 calc R U . . .
C55 C 0.1432(2) 0.3576(2) 0.39346(18) 0.154(3) Uiso 1 1 d . . . . .
H55A H 0.161659 0.366966 0.399593 0.231 Uiso 1 1 calc R U . . .
H55B H 0.143491 0.336767 0.398381 0.231 Uiso 1 1 calc R U . . .
H55C H 0.126220 0.367230 0.402173 0.231 Uiso 1 1 calc R U . . .
C5B C -0.1075(4) 0.2528(3) 0.0358(3) 0.216(5) Uiso 1 1 d . . . . .
H5B1 H -0.091885 0.252553 0.048769 0.259 Uiso 1 1 calc R U . . .
O35 O -0.2308(2) 0.4249(2) 0.18717(18) 0.217(3) Uiso 1 1 d . . . . .
C30 C -0.4435(3) 0.4686(3) 0.0094(2) 0.179(4) Uiso 1 1 d . . . . .
H30A H -0.445902 0.469216 -0.010389 0.268 Uiso 1 1 calc R U . . .
H30B H -0.455173 0.484402 0.017667 0.268 Uiso 1 1 calc R U . . .
H30C H -0.450543 0.449570 0.016225 0.268 Uiso 1 1 calc R U . . .
C22 C -0.3864(2) 0.3494(2) -0.01953(17) 0.139(3) Uiso 1 1 d . . . . .
H22A H -0.389924 0.327966 -0.020161 0.167 Uiso 1 1 calc R U . . .
H22B H -0.393581 0.357080 -0.001904 0.167 Uiso 1 1 calc R U . . .
C1B C -0.1257(3) 0.2371(2) -0.0089(2) 0.182(4) Uiso 1 1 d D . . . .
H1B H -0.122534 0.227386 -0.025736 0.218 Uiso 1 1 calc R U . . .
C20 C 0.0295(3) 0.0543(2) -0.0402(2) 0.168(3) Uiso 1 1 d . . . . .
H20A H 0.043439 0.054249 -0.055444 0.251 Uiso 1 1 calc R U . . .
H20B H 0.010330 0.046320 -0.046149 0.251 Uiso 1 1 calc R U . . .
H20C H 0.037381 0.042277 -0.025398 0.251 Uiso 1 1 calc R U . . .
C8G C 0.1666(2) 0.4761(2) 0.25169(17) 0.145(3) Uiso 1 1 d D . . . .
H8G H 0.172701 0.462366 0.238359 0.174 Uiso 1 1 calc R U . . .
C7I C -0.2861(3) 0.5084(2) 0.0800(2) 0.188(4) Uiso 1 1 d D . . . .
H7I H -0.279659 0.512861 0.097913 0.226 Uiso 1 1 calc R U . . .
C24 C -0.4358(3) 0.3697(3) -0.0347(2) 0.184(4) Uiso 1 1 d . . . . .
H24A H -0.448246 0.380041 -0.047951 0.276 Uiso 1 1 calc R U . . .
H24B H -0.435362 0.380922 -0.017678 0.276 Uiso 1 1 calc R U . . .
H24C H -0.444132 0.350162 -0.031233 0.276 Uiso 1 1 calc R U . . .
C4 C 0.1834(3) 0.1024(3) 0.0254(2) 0.181(4) Uiso 1 1 d . . . . .
H4A H 0.203225 0.095490 0.020307 0.271 Uiso 1 1 calc R U . . .
H4B H 0.176789 0.092047 0.041798 0.271 Uiso 1 1 calc R U . . .
H4C H 0.183984 0.123547 0.028937 0.271 Uiso 1 1 calc R U . . .
N16 N -0.2243(3) 0.7118(3) 0.0545(3) 0.266(6) Uiso 1 1 d D . . . .
H16 H -0.224938 0.711397 0.036734 0.319 Uiso 1 1 calc R U . . .
N3 N 0.1028(2) 0.3351(2) 0.2359(2) 0.180(3) Uiso 1 1 d . . . . .
C35 C -0.4197(3) 0.3035(3) 0.1033(2) 0.187(4) Uiso 1 1 d . . . . .
H35A H -0.429111 0.319800 0.093614 0.281 Uiso 1 1 calc R U . . .
H35B H -0.426380 0.303503 0.122298 0.281 Uiso 1 1 calc R U . . .
H35C H -0.425381 0.284850 0.094768 0.281 Uiso 1 1 calc R U . . .
C23 C -0.4040(3) 0.3666(3) -0.0459(2) 0.170(4) Uiso 1 1 d . . . . .
H23 H -0.394971 0.386316 -0.049688 0.205 Uiso 1 1 calc R U . . .
N2 N 0.1826(2) 0.5119(2) 0.22071(19) 0.198(3) Uiso 1 1 d D . . . .
H2 H 0.189893 0.499421 0.208881 0.238 Uiso 1 1 calc R U . . .
C7E C 0.1417(3) 0.2390(3) 0.1019(2) 0.175(4) Uiso 1 1 d . . . . .
C3E C 0.1392(3) 0.2582(2) 0.1279(2) 0.174(4) Uiso 1 1 d D . . . .
C45 C 0.0006(3) 0.4638(3) 0.4324(2) 0.175(4) Uiso 1 1 d . . . . .
H45A H 0.009941 0.444393 0.433993 0.263 Uiso 1 1 calc R U . . .
H45B H -0.015984 0.465124 0.445283 0.263 Uiso 1 1 calc R U . . .
H45C H 0.015219 0.479062 0.436526 0.263 Uiso 1 1 calc R U . . .
C9G C -0.2532(3) 0.4163(3) -0.1208(3) 0.198(4) Uiso 1 1 d . . . . .
O11 O -0.0920(3) 0.3675(3) 0.2438(2) 0.254(4) Uiso 1 1 d . . . . .
C3D C -0.1879(3) 0.3959(3) 0.2008(2) 0.203(5) Uiso 1 1 d D . . . .
C1E C 0.1078(2) 0.2873(2) 0.1591(2) 0.183(4) Uiso 1 1 d D . . . .
H1E H 0.088954 0.294823 0.164302 0.219 Uiso 1 1 calc R U . . .
C6D C -0.1314(3) 0.3944(4) 0.2270(3) 0.227(5) Uiso 1 1 d D . . . .
O10 O 0.1561(3) 0.3243(3) 0.2087(2) 0.248(4) Uiso 1 1 d . . . . .
C4F C 0.0229(4) 0.3723(3) -0.2383(3) 0.225(5) Uiso 1 1 d D . . . .
C4B C -0.1375(3) 0.2662(2) 0.0428(2) 0.168(3) Uiso 1 1 d . . . . .
H4B1 H -0.140857 0.276528 0.059279 0.201 Uiso 1 1 calc R U . . .
C29 C -0.4005(4) 0.5078(4) -0.0001(3) 0.248(6) Uiso 1 1 d . . . . .
H29A H -0.380894 0.509055 -0.008608 0.372 Uiso 1 1 calc R U . . .
H29B H -0.403043 0.524234 0.012589 0.372 Uiso 1 1 calc R U . . .
H29C H -0.415924 0.508852 -0.014154 0.372 Uiso 1 1 calc R U . . .
C2E C 0.1115(3) 0.2711(2) 0.1337(2) 0.195(4) Uiso 1 1 d D . . . .
H2E H 0.095481 0.269232 0.121262 0.234 Uiso 1 1 calc R U . . .
C14 C -0.0148(6) 0.1006(10) -0.1288(9) 0.59(3) Uiso 1 1 d D . . . .
H14A H -0.024398 0.092004 -0.112833 0.878 Uiso 1 1 calc R U . . .
H14B H -0.018142 0.087982 -0.144602 0.878 Uiso 1 1 calc R U . . .
H14C H -0.023181 0.120143 -0.132290 0.878 Uiso 1 1 calc R U . . .
C8F C 0.0909(3) 0.2520(3) -0.1602(3) 0.203(5) Uiso 1 1 d D . . . .
C25 C -0.4038(3) 0.3495(3) -0.0683(2) 0.191(4) Uiso 1 1 d . . . . .
H25A H -0.408966 0.329297 -0.063296 0.287 Uiso 1 1 calc R U . . .
H25B H -0.383954 0.349794 -0.076506 0.287 Uiso 1 1 calc R U . . .
H25C H -0.418339 0.356963 -0.081432 0.287 Uiso 1 1 calc R U . . .
C15 C 0.0293(4) 0.0706(4) -0.1232(3) 0.259(7) Uiso 1 1 d . . . . .
H15A H 0.034920 0.064585 -0.141589 0.389 Uiso 1 1 calc R U . . .
H15B H 0.012402 0.058773 -0.117026 0.389 Uiso 1 1 calc R U . . .
H15C H 0.046132 0.067684 -0.110888 0.389 Uiso 1 1 calc R U . . .
C9F C 0.0181(3) 0.4015(3) -0.2580(2) 0.177(4) Uiso 1 1 d D . . . .
C1F C 0.0319(3) 0.3208(2) -0.2052(2) 0.214(5) Uiso 1 1 d D . . . .
C6E C 0.1330(3) 0.2915(3) 0.1754(3) 0.221(5) Uiso 1 1 d D . . . .
C10E C 0.0781(3) 0.3391(2) 0.24720(19) 0.152(3) Uiso 1 1 d . . . . .
H10E H 0.060194 0.332240 0.239206 0.182 Uiso 1 1 calc R U . . .
C49 C 0.0158(4) 0.3130(4) 0.3625(3) 0.260(7) Uiso 1 1 d . . . . .
H49A H 0.024785 0.293397 0.362991 0.390 Uiso 1 1 calc R U . . .
H49B H 0.006389 0.316157 0.344802 0.390 Uiso 1 1 calc R U . . .
H49C H 0.000704 0.314483 0.376840 0.390 Uiso 1 1 calc R U . . .
O33 O -0.2559(3) 0.3857(3) -0.1240(2) 0.281(5) Uiso 1 1 d . . . . .
C39 C -0.3913(3) 0.4092(3) 0.1635(3) 0.218(5) Uiso 1 1 d . . . . .
H39A H -0.403847 0.397255 0.175545 0.327 Uiso 1 1 calc R U . . .
H39B H -0.396290 0.429995 0.165901 0.327 Uiso 1 1 calc R U . . .
H39C H -0.370394 0.406018 0.168098 0.327 Uiso 1 1 calc R U . . .
C4G C 0.2332(3) 0.5736(3) 0.1474(2) 0.193(4) Uiso 1 1 d D . . . .
C5F C 0.0526(3) 0.3646(3) -0.2302(3) 0.259(7) Uiso 1 1 d D . . . .
H5F H 0.069132 0.375629 -0.236501 0.311 Uiso 1 1 calc R U . . .
C9D C -0.2194(4) 0.4000(4) 0.1875(3) 0.213(5) Uiso 1 1 d . . . . .
C2D C -0.1763(3) 0.3685(3) 0.2097(3) 0.274(7) Uiso 1 1 d D . . . .
H2D H -0.187022 0.350882 0.206555 0.329 Uiso 1 1 calc R U . . .
C7D C -0.1009(3) 0.3910(4) 0.2433(3) 0.218(5) Uiso 1 1 d D . . . .
C9E C 0.1309(4) 0.3153(3) 0.1997(3) 0.206(5) Uiso 1 1 d . . . . .
C10G C -0.2873(3) 0.4426(3) -0.0655(2) 0.176(4) Uiso 1 1 d . . . . .
C5D C -0.1439(3) 0.4223(3) 0.2187(3) 0.218(5) Uiso 1 1 d D . . . .
H5D H -0.132841 0.439896 0.220599 0.261 Uiso 1 1 calc R U . . .
C1G C 0.2012(3) 0.5519(4) 0.1912(2) 0.225(5) Uiso 1 1 d D . . . .
C34 C -0.3705(3) 0.2747(3) 0.1147(2) 0.200(4) Uiso 1 1 d . . . . .
H34A H -0.371467 0.259828 0.100344 0.300 Uiso 1 1 calc R U . . .
H34B H -0.383225 0.268874 0.129847 0.300 Uiso 1 1 calc R U . . .
H34C H -0.349918 0.276615 0.121016 0.300 Uiso 1 1 calc R U . . .
C54 C 0.1649(3) 0.3427(3) 0.3485(3) 0.222(5) Uiso 1 1 d . . . . .
H54A H 0.162372 0.343877 0.328750 0.333 Uiso 1 1 calc R U . . .
H54B H 0.163524 0.322124 0.354259 0.333 Uiso 1 1 calc R U . . .
H54C H 0.184425 0.350559 0.353477 0.333 Uiso 1 1 calc R U . . .
C12 C 0.0468(2) 0.12307(18) -0.12360(17) 0.129(2) Uiso 1 1 d . . . . .
H12A H 0.056723 0.120411 -0.141396 0.154 Uiso 1 1 calc R U . . .
H12B H 0.060746 0.115584 -0.109633 0.154 Uiso 1 1 calc R U . . .
O22 O -0.2307(3) 0.6965(3) 0.0984(2) 0.265(4) Uiso 1 1 d D . . . .
N14 N 0.0636(2) 0.2857(2) -0.18158(18) 0.191(3) Uiso 1 1 d D . . . .
H14 H 0.079315 0.296509 -0.184904 0.229 Uiso 1 1 calc R U . . .
C5E C 0.1594(3) 0.2762(4) 0.1710(3) 0.271(7) Uiso 1 1 d D . . . .
H5E H 0.175566 0.278402 0.183170 0.325 Uiso 1 1 calc R U . . .
C4E C 0.1618(3) 0.2574(3) 0.1483(3) 0.244(6) Uiso 1 1 d D . . . .
H4E H 0.178240 0.244497 0.146551 0.293 Uiso 1 1 calc R U . . .
C6F C 0.0570(3) 0.3392(3) -0.2119(3) 0.218(5) Uiso 1 1 d D . . . .
H6F H 0.076092 0.335036 -0.204711 0.262 Uiso 1 1 calc R U . . .
C4D C -0.1735(4) 0.4230(3) 0.2075(3) 0.286(8) Uiso 1 1 d D . . . .
H4D H -0.183306 0.441159 0.204528 0.343 Uiso 1 1 calc R U . . .
C6G C 0.2108(4) 0.5321(3) 0.1718(3) 0.293(8) Uiso 1 1 d D . . . .
H6G H 0.207103 0.511657 0.173758 0.352 Uiso 1 1 calc R U . . .
C1D C -0.1477(4) 0.3676(3) 0.2235(3) 0.316(10) Uiso 1 1 d D . . . .
H1D H -0.140007 0.349542 0.230139 0.379 Uiso 1 1 calc R U . . .
C3F C -0.0023(3) 0.3540(3) -0.2313(3) 0.283(8) Uiso 1 1 d D . . . .
H3F H -0.021554 0.358679 -0.237901 0.340 Uiso 1 1 calc R U . . .
C2F C 0.0022(3) 0.3279(3) -0.2138(3) 0.364(12) Uiso 1 1 d D . . . .
H2F H -0.014133 0.316097 -0.208394 0.436 Uiso 1 1 calc R U . . .
C2G C 0.2066(4) 0.5824(4) 0.1900(3) 0.322(10) Uiso 1 1 d D . . . .
H2G H 0.199907 0.595133 0.204021 0.386 Uiso 1 1 calc R U . . .
C5G C 0.2271(3) 0.5438(3) 0.1477(3) 0.241(6) Uiso 1 1 d D . . . .
H5G H 0.232961 0.531295 0.133234 0.289 Uiso 1 1 calc R U . . .
O9 O 0.1727(3) 0.5624(3) 0.2324(2) 0.262(4) Uiso 1 1 d D . . . .
C7F C 0.0364(4) 0.2920(3) -0.1879(4) 0.290(9) Uiso 1 1 d D . . . .
O23 O 0.0146(3) 0.2819(3) -0.1776(3) 0.296(5) Uiso 1 1 d D . . . .
C7G C 0.1816(3) 0.5422(3) 0.2184(2) 0.177(4) Uiso 1 1 d D . . . .
C3G C 0.2226(4) 0.5939(3) 0.1667(4) 0.318(10) Uiso 1 1 d D . . . .
H3G H 0.225836 0.614377 0.164587 0.382 Uiso 1 1 calc R U . . .
C2H C -0.2370(4) 0.6504(3) 0.0352(3) 0.355(12) Uiso 1 1 d D . . . .
H2H H -0.229819 0.664099 0.022235 0.426 Uiso 1 1 calc R U . . .
C3H C -0.2427(5) 0.6204(3) 0.0278(3) 0.51(2) Uiso 1 1 d D . . . .
H3H H -0.241842 0.614199 0.009387 0.617 Uiso 1 1 calc R U . . .
C6H C -0.2530(4) 0.6402(3) 0.0816(3) 0.273(7) Uiso 1 1 d D . . . .
H6H H -0.258720 0.647129 0.099012 0.327 Uiso 1 1 calc R U . . .
C4H C -0.2495(6) 0.6006(3) 0.0488(3) 0.359(12) Uiso 1 1 d D . . . .
O34 O -0.2542(3) 0.5605(2) 0.0185(2) 0.260(4) Uiso 1 1 d D . . . .
C5H C -0.2554(3) 0.6099(3) 0.0747(2) 0.205(5) Uiso 1 1 d D . . . .
H5H H -0.261117 0.596003 0.088087 0.246 Uiso 1 1 calc R U . . .
C1H C -0.2423(3) 0.6590(2) 0.0623(2) 0.191(4) Uiso 1 1 d D . . . .
C8 C 0.1554(4) 0.1267(4) -0.1557(3) 0.242(6) Uiso 1 1 d . . . . .
H8A H 0.133614 0.130821 -0.157383 0.290 Uiso 1 1 calc R U . . .
C9 C 0.1695(5) 0.1444(5) -0.1817(4) 0.314(9) Uiso 1 1 d . . . . .
H9A H 0.190926 0.146845 -0.178860 0.471 Uiso 1 1 d R U . . .
H9B H 0.160169 0.163788 -0.183388 0.471 Uiso 1 1 d R U . . .
H9C H 0.166098 0.133135 -0.198363 0.471 Uiso 1 1 d R U . . .
C60 C 0.1057(6) 0.5108(6) 0.4213(4) 0.404(14) Uiso 1 1 d D . . . .
H60A H 0.114477 0.525614 0.433366 0.607 Uiso 1 1 d R U . . .
H60B H 0.115879 0.491954 0.424046 0.607 Uiso 1 1 d R U . . .
H60C H 0.084584 0.508559 0.425552 0.607 Uiso 1 1 d R U . . .
C10 C 0.1566(4) 0.0914(4) -0.1571(4) 0.281(8) Uiso 1 1 d . . . . .
H10A H 0.159193 0.085206 -0.175993 0.421 Uiso 1 1 d R U . . .
H10C H 0.138031 0.083267 -0.149944 0.421 Uiso 1 1 d R U . . .
H10G H 0.173329 0.084291 -0.146190 0.421 Uiso 1 1 d R U . . .
C59 C 0.1203(11) 0.5525(4) 0.3886(7) 0.63(3) Uiso 1 1 d D . . . .
H59A H 0.121957 0.562804 0.406022 0.948 Uiso 1 1 d R U . . .
H59B H 0.101504 0.557955 0.379825 0.948 Uiso 1 1 d R U . . .
H59C H 0.136906 0.558132 0.376859 0.948 Uiso 1 1 d R U . . .
C57 C 0.1220(2) 0.4993(2) 0.37301(15) 0.139(3) Uiso 1 1 d D . . . .
H57 H 0.133177 0.483067 0.379518 0.166 Uiso 1 1 calc R U . . .
C58 C 0.1087(5) 0.5207(4) 0.3911(4) 0.326(10) Uiso 1 1 d D . . . .
H58 H 0.087664 0.521993 0.384672 0.391 Uiso 1 1 calc R U . . .
C8H C 0.2061(5) 0.2426(4) -0.0520(5) 0.310(9) Uiso 1 1 d D . . . .

loop_
_atom_type_symbol
_atom_type_description
_atom_type_scat_dispersion_real
_atom_type_scat_dispersion_imag
_atom_type_scat_source
C C 0.0181 0.0091 'International Tables Vol C Tables 4.2.6.8 and 6.1.1.4'
H H 0.0000 0.0000 'International Tables Vol C Tables 4.2.6.8 and 6.1.1.4'
N N 0.0311 0.0180 'International Tables Vol C Tables 4.2.6.8 and 6.1.1.4'
O O 0.0492 0.0322 'International Tables Vol C Tables 4.2.6.8 and 6.1.1.4'

loop_
_geom_angle_atom_site_label_1
_geom_angle_atom_site_label_2
_geom_angle_atom_site_label_3
_geom_angle
_geom_angle_site_symmetry_1
_geom_angle_site_symmetry_3
_geom_angle_publ_flag
C2M C3M C4M 113.4(7) . . ?
C2M C3M C1 125.1(6) . . ?
C4M C3M C1 121.4(7) . . ?
C2M C1M C6M 115.3(6) . . ?
C2M C1M C16 124.3(5) . . ?
C6M C1M C16 120.4(6) . . ?
C1M C2M C3M 127.0(6) . . ?
C1M C16 C2L 112.9(5) . . ?
C1M C16 C17 113.2(5) . . ?
C2L C16 C17 110.6(4) . . ?
C3L C2L C1L 116.2(6) . . ?
C3L C2L C16 123.3(6) . . ?
C1L C2L C16 120.4(5) . . ?
C2L C3L C4L 126.1(6) . . ?
C18 C17 C16 116.0(5) . . ?
C5M C6M O14 115.3(6) . . ?
C5M C6M C1M 123.1(7) . . ?
O14 C6M C1M 121.6(6) . . ?
C6M C5M C4M 120.0(7) . . ?
C6M C5M C8E 121.0(7) . . ?
C4M C5M C8E 119.0(7) . . ?
C3M C1 C2 112.4(7) . . ?
C3M C1 C1A 112.2(6) . . ?
C2 C1 C1A 110.4(6) . . ?
C5L C4L C3L 112.4(6) . . ?
C5L C4L C11 124.6(6) . . ?
C3L C4L C11 123.0(6) . . ?
C4O C3O C2O 125.1(7) . . ?
C3O C4O C5O 117.2(7) . . ?
C3O C4O C36 123.1(7) . . ?
C5O C4O C36 119.2(7) . . ?
C4A C3A C2A 125.5(7) . . ?
C4A C3A C8H 132.2(11) . . ?
C2A C3A C8H 102.2(10) . . ?
C3 C2 C1 112.8(6) . . ?
O15 C1L C6L 120.7(7) . . ?
O15 C1L C2L 117.9(6) . . ?
C6L C1L C2L 121.4(6) . . ?
C1O C2O C3O 112.5(7) . . ?
C1O C2O C31 125.0(8) . . ?
C3O C2O C31 121.9(7) . . ?
C5M C4M O13 122.8(7) . . ?
C5M C4M C3M 121.0(7) . . ?
O13 C4M C3M 116.1(7) . . ?
C5L C6L C1L 118.6(7) . . ?
C5L C6L C8B 122.5(7) . . ?
C1L C6L C8B 118.1(7) . . ?
C3Q C2Q C1Q 115.9(7) . . ?
C3Q C2Q C46 128.1(7) . . ?
C1Q C2Q C46 115.7(6) . . ?
C6A C1A C2A 118.5(6) . . ?
C6A C1A C1 125.1(6) . . ?
C2A C1A C1 116.4(6) . . ?
C2P C3P C4P 123.9(7) . . ?
C10B N23 N24 114.3(8) . . ?
C3K C2K C1K 113.3(6) . . ?
C3K C2K C51 122.3(6) . . ?
C1K C2K C51 124.1(6) . . ?
C6 C5A C4A 121.1(8) . . ?
C6 C5A C6A 125.3(8) . . ?
C4A C5A C6A 113.6(7) . . ?
C6C C5C C26 127.8(8) . . ?
C6C C5C C4C 110.7(6) . . ?
C26 C5C C4C 120.4(8) . . ?
C4N C31 C2O 117.8(6) . . ?
C4N C31 C32 111.9(6) . . ?
C2O C31 C32 106.0(6) . . ?
C3Q C4Q C5Q 111.9(7) . . ?
C3Q C4Q C41 125.0(7) . . ?
C5Q C4Q C41 122.9(7) . . ?
C8E N9 N10 113.9(7) . . ?
C3J C2J C11 130.0(8) . . ?
C3J C2J C1J 117.7(9) . . ?
C11 C2J C1J 112.3(8) . . ?
C3P C2P C1P 120.4(8) . . ?
C3P C2P C51 122.1(7) . . ?
C1P C2P C51 117.4(7) . . ?
C2Q C3Q C4Q 127.2(7) . . ?
C6L C5L C4L 125.1(7) . . ?
C6L C5L O16 116.6(7) . . ?
C4L C5L O16 118.2(6) . . ?
C2I C3I C4I 126.4(7) . . ?
C3P C4P C5P 115.5(7) . . ?
C3P C4P C46 125.9(7) . . ?
C5P C4P C46 118.1(8) . . ?
C5O C6O C1O 123.7(9) . . ?
C5O C6O C10D 117.9(10) . . ?
C1O C6O C10D 117.2(10) . . ?
C3N C4N C31 130.3(8) . . ?
C3N C4N C5N 113.4(7) . . ?
C31 C4N C5N 116.1(7) . . ?
C2I C36 C4O 115.5(7) . . ?
C2I C36 C37 112.4(7) . . ?
C4O C36 C37 109.9(6) . . ?
C4Q C41 C2R 115.7(6) . . ?
C4Q C41 C42 111.4(6) . . ?
C2R C41 C42 110.5(6) . . ?
N9 C8E C5M 119.3(8) . . ?
C3N C2N C21 132.9(8) . . ?
C3N C2N C1N 110.3(8) . . ?
C21 C2N C1N 114.9(7) . . ?
C4K C3K C2K 126.4(7) . . ?
C6R C1R O7 125.7(8) . . ?
C6R C1R C2R 116.0(8) . . ?
O7 C1R C2R 118.3(8) . . ?
C3K C4K C5K 116.6(7) . . ?
C3K C4K C56 123.1(7) . . ?
C5K C4K C56 120.1(7) . . ?
C9B N24 N23 115.0(7) . . ?
C1A C6A C5A 125.7(7) . . ?
C5Q C6Q C1Q 124.8(9) . . ?
C5Q C6Q C8D 118.8(9) . . ?
C1Q C6Q C8D 116.4(9) . . ?
C52 C51 C2K 115.0(6) . . ?
C52 C51 C2P 109.1(6) . . ?
C2K C51 C2P 111.0(6) . . ?
C17 C18 C20 115.5(7) . . ?
C17 C18 C19 113.2(6) . . ?
C20 C18 C19 111.1(7) . . ?
C6O C1O C2O 121.8(9) . . ?
C6O C1O O25 121.3(9) . . ?
C2O C1O O25 116.4(8) . . ?
C2 C3 C4 113.8(8) . . ?
C2 C3 C5 113.7(7) . . ?
C4 C3 C5 105.8(8) . . ?
C5I C6I C1I 124.3(7) . . ?
C5I C6I C7I 118.5(8) . . ?
C1I C6I C7I 116.5(7) . . ?
C3I C2I C1I 117.5(6) . . ?
C3I C2I C36 124.8(7) . . ?
C1I C2I C36 117.6(7) . . ?
O26 C5O C6O 125.5(9) . . ?
O26 C5O C4O 115.6(8) . . ?
C6O C5O C4O 118.4(8) . . ?
C7E N10 N9 112.4(9) . . ?
C4L C11 C2J 113.1(7) . . ?
C4L C11 C12 110.6(7) . . ?
C2J C11 C12 111.3(7) . . ?
C26 C4I C3I 124.3(8) . . ?
C26 C4I C5I 121.0(8) . . ?
C3I C4I C5I 114.1(6) . . ?
O3 C1P C6P 127.2(8) . . ?
O3 C1P C2P 116.7(8) . . ?
C6P C1P C2P 115.9(8) . . ?
C2R C3R C4R 126.5(8) . . ?
C4P C46 C47 111.8(7) . . ?
C4P C46 C2Q 114.7(6) . . ?
C47 C46 C2Q 104.0(6) . . ?
C3R C2R C1R 122.1(8) . . ?
C3R C2R C41 120.6(7) . . ?
C1R C2R C41 116.7(7) . . ?
C3R C4R C56 126.6(8) . . ?
C3R C4R C5R 109.5(8) . . ?
C56 C4R C5R 123.7(8) . . ?
C49 C48 C50 110.1(10) . . ?
C49 C48 C47 113.4(10) . . ?
C50 C48 C47 114.9(8) . . ?
C8D N5 N6 117.1(10) . . ?
C4R C56 C4K 114.8(7) . . ?
C4R C56 C57 111.4(7) . . ?
C4K C56 C57 114.0(7) . . ?
C6P C5P O4 117.7(8) . . ?
C6P C5P C4P 120.0(8) . . ?
O4 C5P C4P 121.5(8) . . ?
C10G N21 N22 115.3(10) . . ?
N19 N20 C8I 101.0(8) . . ?
C8B N11 N12 116.4(9) . . ?
C2B C3B C4B 124.5(10) . . ?
C2B C3B C9B 121.3(9) . . ?
C4B C3B C9B 114.0(8) . . ?
C6Q C5Q O6 120.7(8) . . ?
C6Q C5Q C4Q 123.7(8) . . ?
O6 C5Q C4Q 115.5(7) . . ?
C51 C52 C53 122.2(7) . . ?
C2J C3J C4J 132.1(10) . . ?
C12 C13 C15 111.8(14) . . ?
C12 C13 C14 147(2) . . ?
C15 C13 C14 100(2) . . ?
C6R C5R O8 125.3(9) . . ?
C6R C5R C4R 119.0(9) . . ?
O8 C5R C4R 115.7(9) . . ?
C1R C6R C5R 126.4(10) . . ?
C1R C6R C10F 123.3(9) . . ?
C5R C6R C10F 110.3(9) . . ?
C9D N18 N17 118.1(12) . . ?
O32 C5N C6N 128.3(8) . . ?
O32 C5N C4N 115.9(7) . . ?
C6N C5N C4N 115.7(8) . . ?
O34 C8I N20 131.0(11) . . ?
O34 C8I C4H 113.2(11) . . ?
N20 C8I C4H 105.3(9) . . ?
C4N C3N C2N 136.0(9) . . ?
N23 C10B C6N 120.9(10) . . ?
O1 C5K C6K 123.6(7) . . ?
O1 C5K C4K 116.5(7) . . ?
C6K C5K C4K 119.9(7) . . ?
C6Q C1Q O5 131.3(9) . . ?
C6Q C1Q C2Q 116.1(8) . . ?
O5 C1Q C2Q 112.2(8) . . ?
C3J C4J C6 124.9(10) . . ?
C3J C4J C5J 108.2(10) . . ?
C6 C4J C5J 126.8(11) . . ?
C9G N22 N21 113.3(10) . . ?
C38 C37 C36 113.4(7) . . ?
C33 C32 C31 115.5(7) . . ?
O22 C7H N16 119.1(12) . . ?
O22 C7H C1H 119.7(13) . . ?
N16 C7H C1H 120.3(12) . . ?
C10F N7 N8 114.0(10) 5_565 . ?
N11 C8B C6L 117.0(10) . . ?
C46 C47 C48 107.6(6) . . ?
O27 C1I C6I 117.4(8) . . ?
O27 C1I C2I 126.8(8) . . ?
C6I C1I C2I 115.7(6) . . ?
C1N C6N C5N 126.4(9) . . ?
C1N C6N C10B 121.3(9) . . ?
C5N C6N C10B 111.2(8) . . ?
C6I C5I O28 128.9(7) . . ?
C6I C5I C4I 121.6(7) . . ?
O28 C5I C4I 109.2(6) . . ?
C5J C6J C1J 124.2(13) . . ?
C5J C6J C8F 120.1(13) . . ?
C1J C6J C8F 115.5(12) . . ?
C43 C42 C41 118.7(8) . . ?
O36 C9B N24 129.2(8) . . ?
O36 C9B C3B 116.9(8) . . ?
N24 C9B C3B 113.9(7) . . ?
C6K C1K O2 117.0(7) . . ?
C6K C1K C2K 124.1(7) . . ?
O2 C1K C2K 118.7(7) . . ?
C5P C6P C1P 123.1(8) . . ?
C5P C6P C10E 119.9(9) . . ?
C1P C6P C10E 117.0(9) . . ?
C1C C21 C2N 121.3(8) . . ?
C1C C21 C22 113.5(8) . . ?
C2N C21 C22 101.3(7) . . ?
C6N C1N O31 124.4(9) . . ?
C6N C1N C2N 117.6(8) . . ?
O31 C1N C2N 118.0(8) . . ?
O30 C2C C3C 130.6(9) . . ?
O30 C2C C1C 115.2(8) . . ?
C3C C2C C1C 113.9(7) . . ?
C52 C53 C54 111.2(9) . . ?
C52 C53 C55 117.7(8) . . ?
C54 C53 C55 110.1(9) . . ?
C32 C33 C34 113.1(9) . . ?
C32 C33 C35 112.2(8) . . ?
C34 C33 C35 101.9(9) . . ?
C10D N17 N18 121.6(11) . . ?
O20 C2A C3A 128.8(8) . . ?
O20 C2A C1A 116.1(8) . . ?
C3A C2A C1A 115.0(6) . . ?
C7I N19 N20 108.1(8) . . ?
O17 C1J C6J 125.8(12) . . ?
O17 C1J C2J 120.8(11) . . ?
C6J C1J C2J 110.7(11) . . ?
C6C C1C C21 125.4(8) . . ?
C6C C1C C2C 116.6(7) . . ?
C21 C1C C2C 117.3(8) . . ?
C7B N12 N11 109.4(8) . . ?
C1C C6C C5C 129.4(7) . . ?
C6J C5J O18 113.2(13) . . ?
C6J C5J C4J 126.1(14) . . ?
O18 C5J C4J 120.4(13) . . ?
C5B C6B C1B 125.9(12) . . ?
C5B C6B C7B 117.6(11) . . ?
C1B C6B C7B 116.1(9) . . ?
C3C C4C O29 116.4(10) . . ?
C3C C4C C5C 120.4(8) . . ?
O29 C4C C5C 122.6(9) . . ?
C3B C2B C1B 123.1(11) . . ?
C7D N6 N5 112.1(10) . . ?
N5 C8D C6Q 119.8(11) . . ?
N7 C10F C6R 111.9(10) 5_565 . ?
O24 C7B N12 133.4(11) . . ?
O24 C7B C6B 112.6(9) . . ?
N12 C7B C6B 113.9(10) . . ?
C9F N8 N7 114.0(10) . . ?
C28 C27 C26 101.4(12) . . ?
C27 C28 C29 116.9(13) . . ?
C27 C28 C30 102.3(12) . . ?
C29 C28 C30 93.6(9) . . ?
C8F N13 N14 104.8(9) . . ?
C8H N15 N16 94.4(12) 5_565 . ?
C3A C4A C5A 121.4(8) . . ?
C3A C4A O19 128.4(9) . . ?
C5A C4A O19 109.2(8) . . ?
N17 C10D C6O 121.4(12) . . ?
C1K C6K C5K 119.1(7) . . ?
C1K C6K C8G 122.7(7) . . ?
C5K C6K C8G 118.1(7) . . ?
C8G N1 N2 111.2(8) . . ?
C39 C38 C37 124.3(10) . . ?
C39 C38 C40 107.8(10) . . ?
C37 C38 C40 106.3(8) . . ?
C5A C6 C4J 112.8(9) . . ?
C5A C6 C7 109.2(8) . . ?
C4J C6 C7 114.7(9) . . ?
C4I C26 C5C 120.4(9) . . ?
C4I C26 C27 126.3(8) . . ?
C5C C26 C27 93.1(8) . . ?
C4C C3C C2C 127.9(8) . . ?
C4C C3C C10G 118.0(9) . . ?
C2C C3C C10G 114.0(8) . . ?
C9E N4 N3 116.5(12) . . ?
C8 C7 C6 112.1(10) . . ?
C42 C43 C44 116.6(9) . . ?
C42 C43 C45 108.0(9) . . ?
C44 C43 C45 110.5(9) . . ?
C6B C5B C4B 118.8(13) . . ?
C23 C22 C21 105.7(7) . . ?
C6B C1B C2B 111.9(10) . . ?
N1 C8G C6K 115.0(8) . . ?
N19 C7I C6I 112.5(9) . . ?
C7H N16 N15 101.8(11) . . ?
C10E N3 N4 120.1(10) . . ?
C25 C23 C24 110.6(11) . . ?
C25 C23 C22 110.7(10) . . ?
C24 C23 C22 101.5(8) . . ?
C7G N2 N1 105.8(9) . . ?
O21 C7E N10 127.0(11) . . ?
O21 C7E C3E 114.0(11) . . ?
N10 C7E C3E 118.9(11) . . ?
C2E C3E C4E 120.0(8) . . ?
C2E C3E C7E 117.7(10) . . ?
C4E C3E C7E 120.8(11) . . ?
N22 C9G O33 136.3(13) . . ?
N22 C9G C4G 118.6(13) . 5_565 ?
O33 C9G C4G 103.5(12) . 5_565 ?
C2D C3D C4D 121.2(9) . . ?
C2D C3D C9D 124.5(13) . . ?
C4D C3D C9D 113.7(13) . . ?
C6E C1E C2E 117.7(8) . . ?
C1D C6D C5D 120.9(9) . . ?
C1D C6D C7D 114.6(14) . . ?
C5D C6D C7D 124.2(14) . . ?
C5F C4F C3F 121.4(8) . . ?
C5F C4F C9F 118.6(12) . . ?
C3F C4F C9F 119.8(12) . . ?
C3B C4B C5B 115.2(10) . . ?
C3E C2E C1E 119.0(8) . . ?
N13 C8F C6J 111.3(12) . . ?
O12 C9F N8 138.4(12) . . ?
O12 C9F C4F 110.3(12) . . ?
N8 C9F C4F 111.0(12) . . ?
C2F C1F C6F 121.8(8) . . ?
C2F C1F C7F 117.8(10) . . ?
C6F C1F C7F 120.4(9) . . ?
C5E C6E C1E 122.2(9) . . ?
C5E C6E C9E 120.0(12) . . ?
C1E C6E C9E 117.8(12) . . ?
N3 C10E C6P 117.2(10) . . ?
C5G C4G C3G 124.5(9) . . ?
C5G C4G C9G 113.0(12) . 5_565 ?
C3G C4G C9G 122.5(12) . 5_565 ?
C4F C5F C6F 118.9(9) . . ?
O35 C9D N18 126.2(16) . . ?
O35 C9D C3D 119.1(16) . . ?
N18 C9D C3D 114.0(15) . . ?
C3D C2D C1D 119.7(9) . . ?
O11 C7D N6 136.1(16) . . ?
O11 C7D C6D 113.7(17) . . ?
N6 C7D C6D 110.2(15) . . ?
O10 C9E N4 129.3(15) . . ?
O10 C9E C6E 114.5(15) . . ?
N4 C9E C6E 115.6(14) . . ?
N21 C10G C3C 113.9(11) . . ?
C4D C5D C6D 119.1(9) . . ?
C6G C1G C2G 124.0(9) . . ?
C6G C1G C7G 123.3(13) . . ?
C2G C1G C7G 112.8(13) . . ?
C13 C12 C11 120.7(9) . . ?
C7F N14 N13 107.0(10) . . ?
C6E C5E C4E 119.5(9) . . ?
C5E C4E C3E 119.0(9) . . ?
C1F C6F C5F 119.3(8) . . ?
C3D C4D C5D 119.2(9) . . ?
C1G C6G C5G 118.1(9) . . ?
C6D C1D C2D 118.9(9) . . ?
C4F C3F C2F 119.4(8) . . ?
C1F C2F C3F 118.7(9) . . ?
C1G C2G C3G 118.2(9) . . ?
C4G C5G C6G 117.2(8) . . ?
O23 C7F N14 125.9(14) . . ?
O23 C7F C1F 116.4(13) . . ?
N14 C7F C1F 115.8(12) . . ?
O9 C7G N2 135.7(11) . . ?
O9 C7G C1G 115.5(12) . . ?
N2 C7G C1G 108.3(11) . . ?
C4G C3G C2G 117.8(9) . . ?
C1H C2H C3H 118.4(9) . . ?
C4H C3H C2H 117.4(9) . . ?
C1H C6H C5H 117.8(9) . . ?
C5H C4H C3H 122.1(10) . . ?
C5H C4H C8I 116.1(12) . . ?
C3H C4H C8I 118.5(12) . . ?
C4H C5H C6H 120.4(9) . . ?
C6H C1H C2H 122.9(9) . . ?
C6H C1H C7H 116.3(9) . . ?
C2H C1H C7H 120.6(10) . . ?
C7 C8 C10 107.3(13) . . ?
C7 C8 C9 122.2(14) . . ?
C10 C8 C9 116.3(15) . . ?
C58 C57 C56 115.4(11) . . ?
C57 C58 C59 116.2(16) . . ?
C57 C58 C60 115.3(15) . . ?
C59 C58 C60 112.0(15) . . ?
N15 C8H C3A 110.5(15) 5_565 . ?

loop_
_geom_bond_atom_site_label_1
_geom_bond_atom_site_label_2
_geom_bond_distance
_geom_bond_site_symmetry_2
_geom_bond_publ_flag
O14 C6M 1.398(7) . ?
C3M C2M 1.388(9) . ?
C3M C4M 1.457(9) . ?
C3M C1 1.483(10) . ?
C1M C2M 1.345(8) . ?
C1M C6M 1.401(8) . ?
C1M C16 1.435(8) . ?
C16 C2L 1.491(8) . ?
C16 C17 1.579(8) . ?
O15 C1L 1.361(7) . ?
C2L C3L 1.355(8) . ?
C2L C1L 1.399(9) . ?
O13 C4M 1.382(9) . ?
C3L C4L 1.435(9) . ?
C17 C18 1.465(9) . ?
C6M C5M 1.345(9) . ?
C5M C4M 1.356(10) . ?
C5M C8E 1.507(10) . ?
C1 C2 1.556(10) . ?
C1 C1A 1.603(10) . ?
O32 C5N 1.320(9) . ?
C4L C5L 1.391(9) . ?
C4L C11 1.488(10) . ?
C3O C4O 1.329(9) . ?
C3O C2O 1.467(10) . ?
O25 C1O 1.426(10) . ?
C4O C5O 1.472(10) . ?
C4O C36 1.503(10) . ?
C3A C4A 1.322(9) . ?
C3A C2A 1.395(9) . ?
C3A C8H 1.582(15) . ?
C2 C3 1.472(10) . ?
C1L C6L 1.393(9) . ?
O3 C1P 1.375(10) . ?
C2O C1O 1.419(11) . ?
C2O C31 1.555(10) . ?
O7 C1R 1.315(9) . ?
C6L C5L 1.351(9) . ?
C6L C8B 1.515(12) . ?
C2Q C3Q 1.304(8) . ?
C2Q C1Q 1.549(11) . ?
C2Q C46 1.564(10) . ?
C1A C6A 1.336(8) . ?
C1A C2A 1.473(9) . ?
C3P C2P 1.255(9) . ?
C3P C4P 1.431(10) . ?
N23 C10B 1.183(10) . ?
N23 N24 1.454(9) . ?
O4 C5P 1.349(9) . ?
C2K C3K 1.366(9) . ?
C2K C1K 1.431(9) . ?
C2K C51 1.492(9) . ?
C5A C6 1.383(11) . ?
C5A C4A 1.428(10) . ?
C5A C6A 1.437(9) . ?
C5C C6C 1.417(9) . ?
C5C C26 1.432(11) . ?
C5C C4C 1.475(10) . ?
C31 C4N 1.431(9) . ?
C31 C32 1.608(10) . ?
C4Q C3Q 1.404(10) . ?
C4Q C5Q 1.438(11) . ?
C4Q C41 1.465(10) . ?
N9 C8E 1.288(9) . ?
N9 N10 1.419(9) . ?
O26 C5O 1.310(9) . ?
O2 C1K 1.422(9) . ?
C2J C3J 1.330(11) . ?
C2J C11 1.518(11) . ?
C2J C1J 1.531(13) . ?
O5 C1Q 1.324(10) . ?
C2P C1P 1.496(11) . ?
C2P C51 1.592(10) . ?
C5L O16 1.467(9) . ?
O8 C5R 1.377(11) . ?
O1 C5K 1.372(9) . ?
C3I C2I 1.362(8) . ?
C3I C4I 1.365(8) . ?
C4P C5P 1.441(10) . ?
C4P C46 1.485(11) . ?
C6O C5O 1.315(11) . ?
C6O C1O 1.356(11) . ?
C6O C10D 1.486(14) . ?
C4N C3N 1.260(9) . ?
C4N C5N 1.480(11) . ?
C36 C2I 1.453(10) . ?
C36 C37 1.576(11) . ?
O27 C1I 1.256(9) . ?
O20 C2A 1.263(9) . ?
O6 C5Q 1.420(10) . ?
C41 C2R 1.592(10) . ?
C41 C42 1.626(11) . ?
C2N C3N 1.367(10) . ?
C2N C21 1.468(12) . ?
C2N C1N 1.536(12) . ?
C3K C4K 1.343(9) . ?
C1R C6R 1.275(11) . ?
C1R C2R 1.424(10) . ?
C4K C5K 1.440(10) . ?
C4K C56 1.521(10) . ?
O30 C2C 1.319(10) . ?
N24 C9B 1.339(9) . ?
C6Q C5Q 1.302(10) . ?
C6Q C1Q 1.306(11) . ?
C6Q C8D 1.488(12) . ?
C51 C52 1.446(9) . ?
O28 C5I 1.410(9) . ?
C18 C20 1.505(11) . ?
C18 C19 1.568(11) . ?
C3 C4 1.515(12) . ?
C3 C5 1.588(12) . ?
O31 C1N 1.399(10) . ?
O29 C4C 1.362(12) . ?
C6I C5I 1.303(8) . ?
C6I C1I 1.404(9) . ?
C6I C7I 1.533(10) . ?
C2I C1I 1.447(9) . ?
N10 C7E 1.351(13) . ?
C11 C12 1.557(11) . ?
C4I C26 1.322(11) . ?
C4I C5I 1.441(9) . ?
C1P C6P 1.383(11) . ?
C3R C2R 1.318(9) . ?
C3R C4R 1.359(10) . ?
C46 C47 1.559(10) . ?
C4R C56 1.422(10) . ?
C4R C5R 1.578(12) . ?
C48 C49 1.474(17) . ?
C48 C50 1.487(12) . ?
C48 C47 1.643(11) . ?
N5 C8D 1.110(11) . ?
N5 N6 1.491(10) . ?
C56 C57 1.531(9) . ?
O36 C9B 1.295(9) . ?
C5P C6P 1.334(11) . ?
N21 C10G 1.114(12) . ?
N21 N22 1.489(10) . ?
N20 N19 1.464(9) . ?
N20 C8I 1.467(11) . ?
N11 C8B 1.215(10) . ?
N11 N12 1.516(11) . ?
C3B C2B 1.264(12) . ?
C3B C4B 1.365(12) . ?
C3B C9B 1.600(10) . ?
C52 C53 1.455(11) . ?
C3J C4J 1.418(12) . ?
C13 C12 1.454(16) . ?
C13 C15 1.521(18) . ?
C13 C14 1.580(18) . ?
C5R C6R 1.347(12) . ?
C6R C10F 1.558(13) . ?
N18 C9D 1.242(16) . ?
N18 N17 1.429(11) . ?
C5N C6N 1.442(11) . ?
C8I O34 1.176(10) . ?
C8I C4H 1.588(16) . ?
C10B C6N 1.545(13) . ?
C5K C6K 1.375(10) . ?
O19 C4A 1.441(12) . ?
C4J C6 1.441(13) . ?
C4J C5J 1.455(14) . ?
N22 C9G 1.266(14) . ?
C37 C38 1.484(11) . ?
C32 C33 1.375(11) . ?
C7H O22 1.279(13) . ?
C7H N16 1.319(13) . ?
C7H C1H 1.573(12) . ?
O17 C1J 1.213(12) . ?
N7 C10F 1.213(11) 5_565 ?
N7 N8 1.433(10) . ?
C6N C1N 1.284(11) . ?
C6J C5J 1.308(16) . ?
C6J C1J 1.483(16) . ?
C6J C8F 1.583(13) . ?
C42 C43 1.370(12) . ?
C1K C6K 1.336(10) . ?
C6P C10E 1.489(12) . ?
C21 C1C 1.465(11) . ?
C21 C22 1.716(13) . ?
C2C C3C 1.405(9) . ?
C2C C1C 1.470(8) . ?
C53 C54 1.501(15) . ?
C53 C55 1.505(12) . ?
C33 C34 1.654(15) . ?
C33 C35 1.668(14) . ?
N17 C10D 1.186(12) . ?
N19 C7I 1.326(10) . ?
O18 C5J 1.313(13) . ?
C1C C6C 1.301(8) . ?
N12 C7B 1.345(11) . ?
O21 C7E 1.265(13) . ?
C6B C5B 1.323(14) . ?
C6B C1B 1.379(13) . ?
C6B C7B 1.544(11) . ?
C4C C3C 1.266(10) . ?
C2B C1B 1.500(12) . ?
N6 C7D 1.343(17) . ?
C7B O24 1.250(11) . ?
N8 C9F 1.272(13) . ?
C27 C28 1.034(13) . ?
C27 C26 1.738(14) . ?
C28 C29 1.779(18) . ?
C28 C30 1.815(16) . ?
N13 C8F 1.298(11) . ?
N13 N14 1.459(10) . ?
N15 C8H 1.43(2) 5_565 ?
N15 N16 1.554(13) . ?
C6K C8G 1.520(10) . ?
N1 C8G 1.293(9) . ?
N1 N2 1.490(10) . ?
C44 C43 1.429(12) . ?
C38 C39 1.399(14) . ?
C38 C40 1.556(13) . ?
C6 C7 1.547(13) . ?
C3C C10G 1.667(14) . ?
N4 C9E 1.270(15) . ?
N4 N3 1.447(11) . ?
C7 C8 1.541(17) . ?
O12 C9F 1.236(13) . ?
C43 C45 1.550(12) . ?
C5B C4B 1.489(16) . ?
O35 C9D 1.221(16) . ?
C22 C23 1.678(13) . ?
C24 C23 1.512(14) . ?
N3 C10E 1.233(11) . ?
C23 C25 1.324(13) . ?
N2 C7G 1.355(13) . ?
C7E C3E 1.525(13) . ?
C3E C2E 1.376(10) . ?
C3E C4E 1.401(11) . ?
C9G O33 1.380(16) . ?
C9G C4G 1.619(15) 5_565 ?
O11 C7D 1.115(17) . ?
C3D C2D 1.392(11) . ?
C3D C4D 1.401(11) . ?
C3D C9D 1.540(17) . ?
C1E C6E 1.376(10) . ?
C1E C2E 1.433(9) . ?
C6D C1D 1.406(12) . ?
C6D C5D 1.417(11) . ?
C6D C7D 1.567(13) . ?
O10 C9E 1.261(16) . ?
C4F C5F 1.409(11) . ?
C4F C3F 1.420(11) . ?
C4F C9F 1.625(12) . ?
C1F C2F 1.409(10) . ?
C1F C6F 1.417(11) . ?
C1F C7F 1.542(11) . ?
C6E C5E 1.363(11) . ?
C6E C9E 1.586(17) . ?
C4G C5G 1.356(11) . ?
C4G C3G 1.382(12) . ?
C5F C6F 1.447(11) . ?
C2D C1D 1.425(10) . ?
C5D C4D 1.412(12) . ?
C1G C6G 1.355(11) . ?
C1G C2G 1.383(10) . ?
C1G C7G 1.627(12) . ?
N14 C7F 1.269(13) . ?
C5E C4E 1.383(11) . ?
C6G C5G 1.463(12) . ?
C3F C2F 1.452(12) . ?
C2G C3G 1.421(12) . ?
O9 C7G 1.194(11) . ?
C7F O23 1.174(14) . ?
C2H C1H 1.380(10) . ?
C2H C3H 1.407(12) . ?
C3H C4H 1.377(13) . ?
C6H C1H 1.340(11) . ?
C6H C5H 1.397(11) . ?
C4H C5H 1.341(12) . ?
C8 C10 1.57(2) . ?
C8 C9 1.61(2) . ?
C60 C58 1.531(16) . ?
C59 C58 1.514(17) . ?
C57 C58 1.419(15) . ?
